data_2105138
loop_
_publ_author_name
'Merlini, Marco'
'Perchiazzi, Natale'
'Hanfland, Michael'
'Bossak, Alexei'

_publ_section_title
;
 Phase transition at high pressure in Cu~2~CO~3~(OH)~2~ related to the
 reduction of the Jahn--Teller effect
;
_journal_coeditor_code PS5017
_journal_issue 3
_journal_name_full 'Acta Crystallographica Section B'
_journal_page_first 266
_journal_page_last 274
_journal_paper_doi 10.1107/S0108768112011226
_journal_volume 68
_journal_year 2012
_chemical_formula_sum 'C Cu2 O5'
_chemical_formula_weight 219.1
_chemical_name_systematic ' ?'
_space_group_IT_number 14
_symmetry_cell_setting monoclinic
_symmetry_space_group_name_Hall '-P 2yab'
_symmetry_space_group_name_H-M 'P 1 21/a 1'
_cell_angle_alpha 90
_cell_angle_beta 107.13
_cell_angle_gamma 90
_cell_formula_units_Z 4
_cell_length_a 12.6665
_cell_length_b 9.0153
_cell_length_c 2.9827
_cell_measurement_temperature 293
_cell_volume 325.492
_computing_cell_refinement unknown
_computing_data_collection unknown
_computing_data_reduction unknown
_computing_molecular_graphics unknown
_computing_structure_solution unknown
_diffrn_ambient_temperature 293
_diffrn_measured_fraction_theta_full 0.55
_diffrn_measured_fraction_theta_max 0.37
_diffrn_radiation_type X-ray
_diffrn_radiation_wavelength 0.414
_diffrn_reflns_av_sigmaI/netI 0.03
_diffrn_reflns_limit_h_max 9
_diffrn_reflns_limit_h_min -8
_diffrn_reflns_limit_k_max 10
_diffrn_reflns_limit_k_min -10
_diffrn_reflns_limit_l_max 3
_diffrn_reflns_limit_l_min -3
_diffrn_reflns_number 654
_diffrn_reflns_theta_full 9.74
_diffrn_reflns_theta_max 15.44
_diffrn_reflns_theta_min 2.63
_exptl_absorpt_coefficient_mu 2.885
_exptl_absorpt_correction_T_max 1
_exptl_absorpt_correction_T_min 1
_exptl_absorpt_correction_type none
_exptl_crystal_density_diffrn 4.4696
_exptl_crystal_F_000 416
_refine_ls_extinction_method none
_refine_ls_goodness_of_fit_ref 4.41
_refine_ls_number_constraints 0
_refine_ls_number_parameters 35
_refine_ls_number_reflns 622
_refine_ls_number_restraints 3
_refine_ls_R_factor_all 0.1581
_refine_ls_R_factor_gt 0.0919
_refine_ls_shift/su_max 0.0018
_refine_ls_shift/su_mean 0.0002
_refine_ls_structure_factor_coef F
_refine_ls_weighting_details w=1/(\s^2^(F)+0.0001F^2^)
_refine_ls_weighting_scheme sigma
_refine_ls_wR_factor_gt 0.0928
_refine_ls_wR_factor_ref 0.1007
_reflns_number_gt 420
_reflns_number_total 622
_reflns_threshold_expression I>3\s(I)
_cod_data_source_file ps5017.cif
_cod_data_source_block rosasite_p7
_cod_depositor_comments
;
The following automatic conversions were performed:

'_exptl_absorpt_correction_type' value 'None' changed to 'none'
according to /home/saulius/struct/CIF-dictionaries/cif_core.dic
dictionary named 'cif_core.dic' version 2.4.1 from 2010-06-29.

Automatic conversion script
Id: cif_fix_values 1891 2012-01-12 08:04:46Z andrius 
;
_cod_original_cell_volume 325.4919
_cod_original_formula_sum 'C1 Cu2 O5'
_cod_database_code 2105138
_cod_database_fobs_code 2105138

loop_
_symmetry_equiv_pos_site_id
_symmetry_equiv_pos_as_xyz
1 x,y,z
2 -x+1/2,y+1/2,-z
3 -x,-y,-z
4 x+1/2,-y+1/2,z

loop_
_atom_site_type_symbol
_atom_site_label
_atom_site_fract_x
_atom_site_fract_y
_atom_site_fract_z
_atom_site_U_iso_or_equiv
_atom_site_adp_type
_atom_site_calc_flag
_atom_site_occupancy
_atom_site_symmetry_multiplicity
Cu Cu1 0.2106(5) 0.0108(3) 0.4453(12) 0.0134(10) Uiso d 1 4
Cu Cu2 0.3929(5) 0.2371(2) 0.1862(10) 0.0101(10) Uiso d 1 4
C C 0.1364(18) 0.2861(12) 0.756(7) 0.017(7) Uiso d 1 4
O O1 0.131(2) 0.1443(11) 0.789(6) 0.009(4) Uiso d 1 4
O O2 0.2293(18) 0.3552(13) 0.884(5) 0.013(4) Uiso d 1 4
O O3 0.065(2) 0.3475(13) 0.407(5) 0.017(5) Uiso d 1 4
O O4 0.355(2) 0.1049(11) 0.639(5) -0.001(4) Uiso d 1 4
O O5 0.428(2) 0.3833(12) -0.266(6) 0.011(4) Uiso d 1 4

loop_
_atom_type_symbol
_atom_type_scat_dispersion_real
_atom_type_scat_dispersion_imag
_atom_type_scat_source
Cu 0.2485 0.4750 'International Tables Vol C tables 4.2.6.8 and 6.1.1.1'
C 0.0000 0.0005 'International Tables Vol C tables 4.2.6.8 and 6.1.1.1'
O 0.0019 0.0019 'International Tables Vol C tables 4.2.6.8 and 6.1.1.1'

loop_
_geom_bond_atom_site_label_1
_geom_bond_atom_site_label_2
_geom_bond_site_symmetry_2
_geom_bond_distance
_geom_bond_publ_flag
Cu1 Cu1 1_554 2.983(6) yes
Cu1 Cu1 1_556 2.983(6) yes
Cu1 Cu2 2_545 3.147(4) yes
Cu1 Cu2 2_546 3.141(6) yes
Cu1 O1 1_554 2.266(15) yes
Cu1 O1 . 2.03(2) yes
Cu1 O2 2_546 1.988(18) yes
Cu1 O2 2_547 2.378(14) yes
Cu1 O4 . 1.94(3) yes
Cu1 O5 2_545 2.03(2) yes
Cu2 Cu2 1_554 2.983(5) yes
Cu2 Cu2 1_556 2.983(5) yes
Cu2 O2 1_554 2.27(2) yes
Cu2 O3 4_555 2.22(2) yes
Cu2 O4 1_554 1.964(12) yes
Cu2 O4 . 1.965(19) yes
Cu2 O5 . 2.027(19) yes
Cu2 O5 1_556 2.045(14) yes
C O1 . 1.286(15) yes
C O2 . 1.29(3) yes
C O3 . 1.29(2) yes
